data_1574783
loop_
_publ_author_name
'Knez, Damijan'
'\<Sterman, Andrej'
'Sosi\<c, Izidor'
'Perdih, Franc'
'Nu\~nez, Gonzalo D.'
'Knafli\<c, Tilen'
'Ar\<con, Denis'
'Besora, Maria'
'Carb\'o, Jorge J.'
'Fern\'andez, Elena'
'\<Casar, Zdenko'

_publ_section_title
;
 Access to amidines via C(sp2)--N coupling of trifluoroborate-iminiums
 with N-fluorobenzenesulfonimide
;
_journal_issue 26
_journal_name_full 'Chemical Science'
_journal_page_first 12012
_journal_page_last 12023
_journal_paper_doi 10.1039/D5SC02912K
_journal_volume 16
_journal_year 2025
_chemical_formula_moiety 'C9 H12 N2 O2 S'
_chemical_formula_sum 'C9 H12 N2 O2 S'
_chemical_formula_weight 212.27
_space_group_crystal_system triclinic
_space_group_IT_number 2
_space_group_name_Hall '-P 1'
_space_group_name_H-M_alt 'P -1'
_atom_sites_solution_hydrogens mixed
_atom_sites_solution_primary dual
_audit_creation_method SHELXL-2018/3
_audit_update_record
;
2024-11-08 deposited with the CCDC.	2025-05-22 downloaded from the CCDC.
;
_cell_angle_alpha 103.537(7)
_cell_angle_beta 92.512(6)
_cell_angle_gamma 108.209(6)
_cell_formula_units_Z 2
_cell_length_a 7.2268(4)
_cell_length_b 7.9865(6)
_cell_length_c 9.2053(8)
_cell_measurement_reflns_used 2231
_cell_measurement_temperature 150.00(10)
_cell_measurement_theta_max 30.4590
_cell_measurement_theta_min 2.7380
_cell_volume 486.72(7)
_computing_cell_refinement 'CrysAlisPro 1.171.43.95a (Rigaku OD, 2023)'
_computing_data_collection 'CrysAlisPro 1.171.43.95a (Rigaku OD, 2023)'
_computing_data_reduction 'CrysAlisPro 1.171.43.95a (Rigaku OD, 2023)'
_computing_structure_refinement 'SHELXL-2018/3 (Sheldrick, 2018)'
_computing_structure_solution 'SHELXT 2018/2 (Sheldrick, 2018)'
_diffrn_ambient_temperature 150.00(10)
_diffrn_detector 'CCD plate'
_diffrn_detector_area_resol_mean 10.4933
_diffrn_detector_type Atlas
_diffrn_measured_fraction_theta_full 0.999
_diffrn_measured_fraction_theta_max 1.000
_diffrn_measurement_device 'four-circle diffractometer'
_diffrn_measurement_device_type 'SuperNova, Dual, Cu at home/near, Atlas'
_diffrn_measurement_method '\w scans'
_diffrn_radiation_monochromator mirror
_diffrn_radiation_probe x-ray
_diffrn_radiation_type MoK\a
_diffrn_radiation_wavelength 0.71073
_diffrn_reflns_av_R_equivalents 0.0319
_diffrn_reflns_av_unetI/netI 0.0532
_diffrn_reflns_Laue_measured_fraction_full 0.999
_diffrn_reflns_Laue_measured_fraction_max 1.000
_diffrn_reflns_limit_h_max 9
_diffrn_reflns_limit_h_min -9
_diffrn_reflns_limit_k_max 10
_diffrn_reflns_limit_k_min -10
_diffrn_reflns_limit_l_max 10
_diffrn_reflns_limit_l_min -11
_diffrn_reflns_number 4769
_diffrn_reflns_point_group_measured_fraction_full 0.999
_diffrn_reflns_point_group_measured_fraction_max 1.000
_diffrn_reflns_theta_full 25.242
_diffrn_reflns_theta_max 27.484
_diffrn_reflns_theta_min 2.781
_diffrn_source 'micro-focus sealed X-ray tube'
_diffrn_source_type 'SuperNova (Mo) X-ray Source'
_exptl_absorpt_coefficient_mu 0.307
_exptl_absorpt_correction_T_max 1.00000
_exptl_absorpt_correction_T_min 0.88773
_exptl_absorpt_correction_type multi-scan
_exptl_absorpt_process_details
;
CrysAlisPro 1.171.43.95a (Rigaku Oxford Diffraction, 2023)
Empirical absorption correction using spherical harmonics,
implemented in SCALE3 ABSPACK scaling algorithm.
;
_exptl_crystal_colour colourless
_exptl_crystal_density_diffrn 1.448
_exptl_crystal_description block
_exptl_crystal_F_000 224
_exptl_crystal_size_max 0.600
_exptl_crystal_size_mid 0.200
_exptl_crystal_size_min 0.150
_refine_diff_density_max 0.359
_refine_diff_density_min -0.438
_refine_diff_density_rms 0.068
_refine_ls_extinction_method none
_refine_ls_goodness_of_fit_ref 1.072
_refine_ls_hydrogen_treatment mixed
_refine_ls_matrix_type full
_refine_ls_number_parameters 134
_refine_ls_number_reflns 2232
_refine_ls_number_restraints 2
_refine_ls_restrained_S_all 1.072
_refine_ls_R_factor_all 0.0552
_refine_ls_R_factor_gt 0.0409
_refine_ls_shift/su_max 0.000
_refine_ls_shift/su_mean 0.000
_refine_ls_structure_factor_coef Fsqd
_refine_ls_weighting_details 'w=1/[\s^2^(Fo^2^)+(0.0340P)^2^+0.1911P] where P=(Fo^2^+2Fc^2^)/3'
_refine_ls_weighting_scheme calc
_refine_ls_wR_factor_gt 0.0872
_refine_ls_wR_factor_ref 0.0979
_reflns_Friedel_coverage 0.000
_reflns_number_gt 1827
_reflns_number_total 2232
_reflns_threshold_expression 'I > 2\s(I)'
_cod_data_source_file d5sc02912k2.cif
_cod_data_source_block structure2a-moca253
_cod_depositor_comments 'Adding full bibliography for 1574783--1574790.cif.'
_cod_database_code 1574783
_shelx_shelxl_version_number 2018/3
_shelx_space_group_comment
;
The symmetry employed for this shelxl refinement is uniquely defined
by the following loop, which should always be used as a source of
symmetry information in preference to the above space-group names.
They are only intended as comments.
;
_shelx_estimated_absorpt_t_min 0.837
_shelx_estimated_absorpt_t_max 0.955

loop_
_space_group_symop_operation_xyz
'x, y, z'
'-x, -y, -z'

loop_
_atom_site_label
_atom_site_type_symbol
_atom_site_fract_x
_atom_site_fract_y
_atom_site_fract_z
_atom_site_U_iso_or_equiv
_atom_site_adp_type
_atom_site_occupancy
_atom_site_site_symmetry_order
_atom_site_calc_flag
_atom_site_refinement_flags_posn
_atom_site_refinement_flags_adp
_atom_site_refinement_flags_occupancy
_atom_site_disorder_assembly
_atom_site_disorder_group
S1 S 0.21160(6) 0.81331(6) 0.76729(5) 0.01452(15) Uani 1 1 d . . . . .
O1 O 0.31810(18) 0.95865(18) 0.89773(15) 0.0184(3) Uani 1 1 d . . . . .
O2 O 0.02272(18) 0.81532(19) 0.71199(16) 0.0207(3) Uani 1 1 d . . . . .
N1 N 0.6365(2) 0.8601(2) 0.76997(19) 0.0178(4) Uani 1 1 d D . . . .
H1A H 0.598(3) 0.896(3) 0.855(2) 0.021 Uiso 1 1 d D U . . .
H1B H 0.758(2) 0.861(3) 0.769(2) 0.021 Uiso 1 1 d D U . . .
N2 N 0.3334(2) 0.8028(2) 0.62462(18) 0.0157(4) Uani 1 1 d . . . . .
C1 C 0.5217(3) 0.8195(2) 0.6421(2) 0.0145(4) Uani 1 1 d . . . . .
C2 C 0.6184(3) 0.7925(3) 0.5012(2) 0.0206(5) Uani 1 1 d . . . . .
H2A H 0.716726 0.733207 0.515963 0.025 Uiso 1 1 calc R U . . .
H2B H 0.689714 0.913891 0.486355 0.025 Uiso 1 1 calc R U . . .
C3 C 0.4801(3) 0.6792(3) 0.3595(2) 0.0285(5) Uani 1 1 d . . . . .
H3A H 0.555993 0.663061 0.274785 0.043 Uiso 1 1 calc R U . . .
H3B H 0.388888 0.741692 0.338576 0.043 Uiso 1 1 calc R U . . .
H3C H 0.405958 0.559566 0.373434 0.043 Uiso 1 1 calc R U . . .
C4 C 0.1748(2) 0.6034(3) 0.8130(2) 0.0144(4) Uani 1 1 d . . . . .
C5 C 0.2627(3) 0.5998(3) 0.9491(2) 0.0174(4) Uani 1 1 d . . . . .
H5 H 0.345416 0.709507 1.017430 0.021 Uiso 1 1 calc R U . . .
C6 C 0.2274(3) 0.4331(3) 0.9833(2) 0.0203(4) Uani 1 1 d . . . . .
H6 H 0.285147 0.428676 1.076469 0.024 Uiso 1 1 calc R U . . .
C7 C 0.1088(3) 0.2734(3) 0.8827(2) 0.0218(5) Uani 1 1 d . . . . .
H7 H 0.084690 0.159914 0.907097 0.026 Uiso 1 1 calc R U . . .
C8 C 0.0248(3) 0.2789(3) 0.7459(2) 0.0219(5) Uani 1 1 d . . . . .
H8 H -0.054697 0.168769 0.676334 0.026 Uiso 1 1 calc R U . . .
C9 C 0.0561(3) 0.4435(3) 0.7105(2) 0.0186(4) Uani 1 1 d . . . . .
H9 H -0.002517 0.447511 0.617567 0.022 Uiso 1 1 calc R U . . .

loop_
_atom_site_aniso_label
_atom_site_aniso_U_11
_atom_site_aniso_U_22
_atom_site_aniso_U_33
_atom_site_aniso_U_23
_atom_site_aniso_U_13
_atom_site_aniso_U_12
S1 0.0119(2) 0.0196(3) 0.0125(3) 0.00188(19) 0.00054(17) 0.00769(18)
O1 0.0192(7) 0.0193(7) 0.0148(8) -0.0016(6) -0.0012(6) 0.0086(5)
O2 0.0153(7) 0.0295(8) 0.0205(8) 0.0050(6) 0.0003(6) 0.0133(6)
N1 0.0123(8) 0.0274(9) 0.0128(9) 0.0014(7) 0.0009(7) 0.0082(7)
N2 0.0136(7) 0.0219(8) 0.0130(9) 0.0049(7) 0.0025(6) 0.0074(6)
C1 0.0143(9) 0.0146(9) 0.0149(10) 0.0041(8) 0.0021(7) 0.0048(7)
C2 0.0147(9) 0.0328(12) 0.0135(11) 0.0061(9) 0.0014(8) 0.0069(8)
C3 0.0200(10) 0.0435(14) 0.0158(12) -0.0016(10) 0.0037(8) 0.0086(10)
C4 0.0116(8) 0.0198(9) 0.0127(10) 0.0031(8) 0.0041(7) 0.0069(7)
C5 0.0156(9) 0.0218(10) 0.0135(11) 0.0002(8) 0.0019(8) 0.0075(8)
C6 0.0208(10) 0.0282(11) 0.0156(11) 0.0059(9) 0.0031(8) 0.0130(8)
C7 0.0196(10) 0.0206(10) 0.0279(13) 0.0070(9) 0.0091(9) 0.0093(8)
C8 0.0171(9) 0.0206(10) 0.0218(12) -0.0020(9) 0.0042(8) 0.0031(8)
C9 0.0150(9) 0.0248(10) 0.0127(11) 0.0007(8) 0.0003(7) 0.0053(8)

loop_
_atom_type_symbol
_atom_type_description
_atom_type_scat_dispersion_real
_atom_type_scat_dispersion_imag
_atom_type_scat_source
C C 0.0033 0.0016 'International Tables Vol C Tables 4.2.6.8 and 6.1.1.4'
H H 0.0000 0.0000 'International Tables Vol C Tables 4.2.6.8 and 6.1.1.4'
N N 0.0061 0.0033 'International Tables Vol C Tables 4.2.6.8 and 6.1.1.4'
O O 0.0106 0.0060 'International Tables Vol C Tables 4.2.6.8 and 6.1.1.4'
S S 0.1246 0.1234 'International Tables Vol C Tables 4.2.6.8 and 6.1.1.4'

loop_
_geom_angle_atom_site_label_1
_geom_angle_atom_site_label_2
_geom_angle_atom_site_label_3
_geom_angle
_geom_angle_site_symmetry_1
_geom_angle_site_symmetry_3
_geom_angle_publ_flag
O2 S1 O1 116.46(8) . . ?
O2 S1 N2 105.93(8) . . ?
O1 S1 N2 113.17(8) . . ?
O2 S1 C4 107.69(8) . . ?
O1 S1 C4 108.01(9) . . ?
N2 S1 C4 104.86(9) . . ?
C1 N1 H1A 121.2(15) . . ?
C1 N1 H1B 120.3(15) . . ?
H1A N1 H1B 118(2) . . ?
C1 N2 S1 120.71(14) . . ?
N1 C1 N2 127.44(18) . . ?
N1 C1 C2 115.76(16) . . ?
N2 C1 C2 116.79(16) . . ?
C1 C2 C3 115.02(15) . . ?
C1 C2 H2A 108.5 . . ?
C3 C2 H2A 108.5 . . ?
C1 C2 H2B 108.5 . . ?
C3 C2 H2B 108.5 . . ?
H2A C2 H2B 107.5 . . ?
C2 C3 H3A 109.5 . . ?
C2 C3 H3B 109.5 . . ?
H3A C3 H3B 109.5 . . ?
C2 C3 H3C 109.5 . . ?
H3A C3 H3C 109.5 . . ?
H3B C3 H3C 109.5 . . ?
C5 C4 C9 121.22(18) . . ?
C5 C4 S1 120.15(15) . . ?
C9 C4 S1 118.63(15) . . ?
C6 C5 C4 118.83(18) . . ?
C6 C5 H5 120.6 . . ?
C4 C5 H5 120.6 . . ?
C7 C6 C5 120.43(19) . . ?
C7 C6 H6 119.8 . . ?
C5 C6 H6 119.8 . . ?
C6 C7 C8 120.03(19) . . ?
C6 C7 H7 120.0 . . ?
C8 C7 H7 120.0 . . ?
C9 C8 C7 120.43(19) . . ?
C9 C8 H8 119.8 . . ?
C7 C8 H8 119.8 . . ?
C8 C9 C4 119.06(19) . . ?
C8 C9 H9 120.5 . . ?
C4 C9 H9 120.5 . . ?

loop_
_geom_bond_atom_site_label_1
_geom_bond_atom_site_label_2
_geom_bond_distance
_geom_bond_site_symmetry_2
_geom_bond_publ_flag
S1 O2 1.4420(13) . ?
S1 O1 1.4456(14) . ?
S1 N2 1.6133(16) . ?
S1 C4 1.766(2) . ?
N1 C1 1.322(2) . ?
N1 H1A 0.854(16) . ?
N1 H1B 0.879(15) . ?
N2 C1 1.324(2) . ?
C1 C2 1.503(3) . ?
C2 C3 1.512(3) . ?
C2 H2A 0.9900 . ?
C2 H2B 0.9900 . ?
C3 H3A 0.9800 . ?
C3 H3B 0.9800 . ?
C3 H3C 0.9800 . ?
C4 C5 1.390(3) . ?
C4 C9 1.392(3) . ?
C5 C6 1.389(3) . ?
C5 H5 0.9500 . ?
C6 C7 1.383(3) . ?
C6 H6 0.9500 . ?
C7 C8 1.390(3) . ?
C7 H7 0.9500 . ?
C8 C9 1.380(3) . ?
C8 H8 0.9500 . ?
C9 H9 0.9500 . ?

loop_
_geom_hbond_atom_site_label_D
_geom_hbond_atom_site_label_H
_geom_hbond_atom_site_label_A
_geom_hbond_distance_DH
_geom_hbond_distance_HA
_geom_hbond_distance_DA
_geom_hbond_angle_DHA
_geom_hbond_site_symmetry_A
_geom_hbond_publ_flag
N1 H1A O1 0.854(16) 2.26(2) 2.869(2) 128.0(18) . yes
N1 H1A O1 0.854(16) 2.261(18) 3.017(2) 147.6(19) 2_677 yes
N1 H1B O2 0.879(15) 2.119(17) 2.978(2) 165(2) 1_655 yes

loop_
_geom_torsion_atom_site_label_1
_geom_torsion_atom_site_label_2
_geom_torsion_atom_site_label_3
_geom_torsion_atom_site_label_4
_geom_torsion
_geom_torsion_site_symmetry_1
_geom_torsion_site_symmetry_2
_geom_torsion_site_symmetry_3
_geom_torsion_site_symmetry_4
_geom_torsion_publ_flag
O2 S1 N2 C1 172.39(14) . . . . ?
O1 S1 N2 C1 43.62(17) . . . . ?
C4 S1 N2 C1 -73.87(16) . . . . ?
S1 N2 C1 N1 -6.0(3) . . . . ?
S1 N2 C1 C2 175.13(14) . . . . ?
N1 C1 C2 C3 157.57(19) . . . . ?
N2 C1 C2 C3 -23.5(3) . . . . ?
O2 S1 C4 C5 -133.36(15) . . . . ?
O1 S1 C4 C5 -6.81(18) . . . . ?
N2 S1 C4 C5 114.14(16) . . . . ?
O2 S1 C4 C9 46.38(17) . . . . ?
O1 S1 C4 C9 172.93(14) . . . . ?
N2 S1 C4 C9 -66.12(16) . . . . ?
C9 C4 C5 C6 -1.2(3) . . . . ?
S1 C4 C5 C6 178.56(14) . . . . ?
C4 C5 C6 C7 0.8(3) . . . . ?
C5 C6 C7 C8 0.3(3) . . . . ?
C6 C7 C8 C9 -1.1(3) . . . . ?
C7 C8 C9 C4 0.7(3) . . . . ?
C5 C4 C9 C8 0.4(3) . . . . ?
S1 C4 C9 C8 -179.32(15) . . . . ?
